data_7153612
loop_
_publ_author_name
'Nakamura, Mitsunori'
'Kitatsuka, Manami'
'Takahashi, Kohtaro'
'Nagata, Toshi'
'Mori, Shigeki'
'Kuzuhara, Daiki'
'Okujima, Tetsuo'
'Yamada, Hiroko'
'Nakae, Takahiro'
'Uno, Hidemitsu'

_publ_section_title
;
 Yellow NIR dye: \p-fused bisbenzoBODIPYs with electron-withdrawing
 groups.
;
_journal_issue 8
_journal_name_full 'Organic &amp; biomolecular chemistry'
_journal_page_first 1309
_journal_page_last 1317
_journal_paper_doi 10.1039/c3ob41996g
_journal_volume 12
_journal_year 2014
_chemical_formula_moiety 'C54 H40 B2 F4 N8'
_chemical_formula_sum 'C54 H40 B2 F4 N8'
_chemical_formula_weight 898.58
_space_group_IT_number 14
_symmetry_cell_setting monoclinic
_symmetry_Int_Tables_number 14
_symmetry_space_group_name_Hall '-P 2ybc'
_symmetry_space_group_name_H-M 'P 1 21/c 1'
_atom_sites_solution_hydrogens geom
_atom_sites_solution_primary direct
_atom_sites_solution_secondary difmap
_cell_angle_alpha 90.0000
_cell_angle_beta 117.1092(18)
_cell_angle_gamma 90.0000
_cell_formula_units_Z 4
_cell_length_a 12.3328(4)
_cell_length_b 26.4067(7)
_cell_length_c 19.8528(6)
_cell_measurement_reflns_used 18598
_cell_measurement_temperature 100
_cell_measurement_theta_max 68.22
_cell_measurement_theta_min 3.01
_cell_volume 5755.1(3)
_computing_cell_refinement 'RAPID AUTO'
_computing_data_collection 'RAPID AUTO (Rigaku, ????)'
_computing_data_reduction 'RAPID AUTO'
_computing_molecular_graphics 'CrystalStructure 4.0'
_computing_publication_material 'CrystalStructure 4.0 (Rigaku, 2010)'
_computing_structure_refinement 'SHELXL97 (Sheldrick, 2008)'
_computing_structure_solution 'SIR2004 (Burla, et al., 2005)'
_diffrn_ambient_temperature 100
_diffrn_detector_area_resol_mean 10.000
_diffrn_measured_fraction_theta_full 0.999
_diffrn_measured_fraction_theta_max 0.999
_diffrn_measurement_device_type 'Rigaku R-AXIS RAPID'
_diffrn_measurement_method \w
_diffrn_radiation_type 'Cu K\a'
_diffrn_radiation_wavelength 1.54187
_diffrn_reflns_av_R_equivalents 0.0524
_diffrn_reflns_av_sigmaI/netI 0.0548
_diffrn_reflns_limit_h_max 14
_diffrn_reflns_limit_h_min -14
_diffrn_reflns_limit_k_max 31
_diffrn_reflns_limit_k_min -31
_diffrn_reflns_limit_l_max 23
_diffrn_reflns_limit_l_min -23
_diffrn_reflns_number 65371
_diffrn_reflns_theta_full 68.24
_diffrn_reflns_theta_max 68.24
_exptl_absorpt_coefficient_mu 0.580
_exptl_absorpt_correction_T_max 0.955
_exptl_absorpt_correction_T_min 0.815
_exptl_absorpt_correction_type multi-scan
_exptl_absorpt_process_details 'ABSCOR (Rigaku, 1995)'
_exptl_crystal_colour red
_exptl_crystal_density_diffrn 1.037
_exptl_crystal_density_method 'not measured'
_exptl_crystal_description prism
_exptl_crystal_F_000 1864.00
_exptl_crystal_size_max 0.200
_exptl_crystal_size_mid 0.180
_exptl_crystal_size_min 0.080
_platon_squeeze_details
;
;
_refine_diff_density_max 0.260
_refine_diff_density_min -0.200
_refine_ls_extinction_method none
_refine_ls_goodness_of_fit_ref 1.021
_refine_ls_hydrogen_treatment constr
_refine_ls_number_parameters 687
_refine_ls_number_reflns 10513
_refine_ls_number_restraints 482
_refine_ls_restrained_S_all 1.014
_refine_ls_R_factor_all 0.0748
_refine_ls_R_factor_gt 0.0568
_refine_ls_shift/su_max 0.001
_refine_ls_shift/su_mean 0.000
_refine_ls_structure_factor_coef Fsqd
_refine_ls_weighting_details 'w = 1/[\s^2^(Fo^2^)+(0.0597P)^2^+0.0000P] where P=(Fo^2^+2Fc^2^)/3'
_refine_ls_weighting_scheme calc
_refine_ls_wR_factor_gt 0.1196
_refine_ls_wR_factor_ref 0.1263
_reflns_number_gt 7248
_reflns_number_total 10522
_reflns_threshold_expression F^2^>2.0\s(F^2^)
_cod_data_source_file c3ob41996g.txt
_cod_data_source_block 20120108_2
_cod_database_code 7153612

loop_
_symmetry_equiv_pos_as_xyz
'x, y, z'
'-x, y+1/2, -z+1/2'
'-x, -y, -z'
'x, -y-1/2, z-1/2'

loop_
_atom_site_label
_atom_site_type_symbol
_atom_site_fract_x
_atom_site_fract_y
_atom_site_fract_z
_atom_site_U_iso_or_equiv
_atom_site_adp_type
_atom_site_occupancy
_atom_site_symmetry_multiplicity
_atom_site_calc_flag
_atom_site_refinement_flags
_atom_site_disorder_assembly
_atom_site_disorder_group
F1 F 0.52841(9) 0.02278(3) 0.60990(6) 0.0424(3) Uani 1 1 d . A .
F2 F 0.35357(9) 0.04772(4) 0.61069(5) 0.0439(3) Uani 1 1 d . A .
F3 F 0.17553(10) 0.39618(4) 0.35635(5) 0.0483(3) Uani 1 1 d . . .
F4 F 0.05963(9) 0.35993(4) 0.40449(6) 0.0496(3) Uani 1 1 d . . .
N1 N 0.42506(13) 0.09571(5) 0.53542(8) 0.0332(3) Uani 1 1 d . A .
N2 N 0.34113(13) 0.00952(5) 0.49711(8) 0.0345(3) Uani 1 1 d . A .
N3 N 0.25407(13) 0.32219(5) 0.43375(7) 0.0333(3) Uani 1 1 d . . .
N4 N 0.24065(13) 0.40406(5) 0.49017(8) 0.0323(3) Uani 1 1 d . . .
N5 N 0.61742(16) 0.13495(6) 0.72081(9) 0.0525(5) Uani 1 1 d . . .
N6 N 0.40074(16) -0.09179(6) 0.62343(10) 0.0554(5) Uani 1 1 d . . .
N7 N 0.07560(15) 0.28395(6) 0.24427(9) 0.0502(4) Uani 1 1 d . . .
N8 N 0.00797(16) 0.49182(6) 0.39634(10) 0.0542(5) Uani 1 1 d . . .
C1 C 0.48863(16) 0.13709(6) 0.57606(10) 0.0335(4) Uani 1 1 d . . .
C2 C 0.46939(16) 0.17800(6) 0.52782(10) 0.0333(4) Uani 1 1 d . . .
C3 C 0.39157(16) 0.16118(7) 0.45479(9) 0.0338(4) Uani 1 1 d . . .
C4 C 0.36334(16) 0.10994(6) 0.45983(9) 0.0335(4) Uani 1 1 d . A .
C5 C 0.28803(15) 0.07519(7) 0.40351(9) 0.0338(4) Uani 1 1 d . . .
C6 C 0.27952(15) 0.02535(7) 0.42164(10) 0.0343(4) Uani 1 1 d . A .
C7 C 0.21781(16) -0.01860(7) 0.37607(10) 0.0380(4) Uani 1 1 d . . .
C8 C 0.24308(16) -0.05938(7) 0.42658(10) 0.0396(4) Uani 1 1 d . A .
C9 C 0.31903(16) -0.04011(7) 0.50020(10) 0.0371(4) Uani 1 1 d . . .
C10 C 0.23886(16) 0.28356(6) 0.38372(9) 0.0330(4) Uani 1 1 d . . .
C11 C 0.32759(16) 0.24692(6) 0.41889(9) 0.0335(4) Uani 1 1 d . . .
C12 C 0.40215(15) 0.26362(6) 0.49236(9) 0.0315(4) Uani 1 1 d . . .
C13 C 0.35490(16) 0.31022(6) 0.50155(9) 0.0323(4) Uani 1 1 d . . .
C14 C 0.39775(15) 0.34427(6) 0.56373(9) 0.0307(4) Uani 1 1 d . . .
C15 C 0.34313(15) 0.39099(6) 0.55746(9) 0.0318(4) Uani 1 1 d . . .
C16 C 0.36601(16) 0.43243(6) 0.61059(10) 0.0330(4) Uani 1 1 d . . .
C17 C 0.27495(16) 0.46915(7) 0.57255(10) 0.0353(4) Uani 1 1 d . . .
C18 C 0.20029(16) 0.44941(6) 0.49942(10) 0.0354(4) Uani 1 1 d . . .
C19 C 0.51442(15) 0.23135(6) 0.53450(10) 0.0331(4) Uani 1 1 d . . .
H19 H 0.5661 0.2425 0.5879 0.040 Uiso 1 1 calc R . .
C20 C 0.58189(17) 0.23316(7) 0.48389(10) 0.0405(4) Uani 1 1 d . . .
H20A H 0.6079 0.2683 0.4817 0.049 Uiso 1 1 calc R . .
H20B H 0.6556 0.2116 0.5067 0.049 Uiso 1 1 calc R . .
C21 C 0.49726(17) 0.21425(7) 0.40240(10) 0.0423(5) Uani 1 1 d . . .
H21A H 0.5341 0.1842 0.3911 0.051 Uiso 1 1 calc R . .
H21B H 0.4890 0.2411 0.3655 0.051 Uiso 1 1 calc R . .
C22 C 0.36839(17) 0.20016(7) 0.39396(10) 0.0363(4) Uani 1 1 d . . .
H22 H 0.3101 0.1886 0.3420 0.044 Uiso 1 1 calc R . .
C23 C 0.14789(17) -0.02675(7) 0.29863(11) 0.0476(5) Uani 1 1 d . A .
H23 H 0.1297 0.0002 0.2634 0.057 Uiso 1 1 calc R . .
C24 C 0.10610(18) -0.07519(8) 0.27493(12) 0.0542(6) Uani 1 1 d . . .
H24 H 0.0599 -0.0815 0.2223 0.065 Uiso 1 1 calc R A .
C25 C 0.12937(18) -0.11536(8) 0.32565(12) 0.0527(5) Uani 1 1 d . A .
H25 H 0.0971 -0.1480 0.3069 0.063 Uiso 1 1 calc R . .
C26 C 0.19796(17) -0.10833(7) 0.40192(11) 0.0465(5) Uani 1 1 d . . .
H26 H 0.2143 -0.1354 0.4367 0.056 Uiso 1 1 calc R A .
C27 C 0.45229(16) 0.44117(7) 0.68530(10) 0.0362(4) Uani 1 1 d . . .
H27 H 0.5146 0.4172 0.7121 0.043 Uiso 1 1 calc R . .
C28 C 0.44444(18) 0.48562(7) 0.71910(11) 0.0419(5) Uani 1 1 d . . .
H28 H 0.5031 0.4921 0.7698 0.050 Uiso 1 1 calc R . .
C29 C 0.35298(17) 0.52158(7) 0.68129(11) 0.0431(5) Uani 1 1 d . . .
H29 H 0.3504 0.5516 0.7068 0.052 Uiso 1 1 calc R . .
C30 C 0.26734(17) 0.51390(7) 0.60805(11) 0.0407(4) Uani 1 1 d . . .
H30 H 0.2049 0.5381 0.5822 0.049 Uiso 1 1 calc R . .
C31 C 0.56001(17) 0.13552(6) 0.65630(11) 0.0368(4) Uani 1 1 d . . .
C32 C 0.21605(16) 0.09459(7) 0.32552(10) 0.0359(4) Uani 0.729(8) 1 d PDU A 1
C33 C 0.1152(3) 0.12594(17) 0.31157(18) 0.0427(10) Uani 0.729(8) 1 d PDU A 1
H33 H 0.0940 0.1332 0.3510 0.051 Uiso 0.729(8) 1 calc PR A 1
C34 C 0.0477(3) 0.14597(17) 0.24033(17) 0.0420(9) Uani 0.729(8) 1 d PDU A 1
H34 H -0.0214 0.1663 0.2308 0.050 Uiso 0.729(8) 1 calc PR A 1
C35 C 0.07945(17) 0.13690(7) 0.18027(10) 0.0388(4) Uani 0.729(8) 1 d PDU A 1
C36 C 0.1801(4) 0.10718(19) 0.1992(3) 0.0471(12) Uani 0.729(8) 1 d PDU A 1
H36 H 0.2047 0.1004 0.1611 0.057 Uiso 0.729(8) 1 calc PR A 1
C37 C 0.2483(5) 0.0864(2) 0.2698(2) 0.0470(12) Uani 0.729(8) 1 d PDU A 1
H37 H 0.3178 0.0663 0.2793 0.056 Uiso 0.729(8) 1 calc PR A 1
C32A C 0.21605(16) 0.09459(7) 0.32552(10) 0.0359(4) Uani 0.271(8) 1 d PDU A 2
C33A C 0.0930(7) 0.0977(5) 0.2900(6) 0.049(3) Uani 0.271(8) 1 d PDU A 2
H33A H 0.0500 0.0863 0.3165 0.059 Uiso 0.271(8) 1 calc PR A 2
C34A C 0.0256(8) 0.1166(6) 0.2173(6) 0.059(3) Uani 0.271(8) 1 d PDU A 2
H34A H -0.0608 0.1148 0.1940 0.071 Uiso 0.271(8) 1 calc PR A 2
C35A C 0.07945(17) 0.13690(7) 0.18027(10) 0.0388(4) Uani 0.271(8) 1 d PDU A 2
C36A C 0.2053(9) 0.1276(5) 0.2062(6) 0.038(3) Uani 0.271(8) 1 d PDU A 2
H36A H 0.2436 0.1351 0.1754 0.045 Uiso 0.271(8) 1 calc PR A 2
C37A C 0.2708(10) 0.1072(4) 0.2778(6) 0.037(3) Uani 0.271(8) 1 d PDU A 2
H37A H 0.3556 0.1014 0.2960 0.045 Uiso 0.271(8) 1 calc PR A 2
C38 C 0.00758(16) 0.16004(7) 0.10153(10) 0.0399(4) Uani 1 1 d . . .
C39 C 0.09206(19) 0.19470(8) 0.08431(12) 0.0561(6) Uani 1 1 d . A .
H39A H 0.1277 0.2204 0.1241 0.084 Uiso 1 1 calc R . .
H39B H 0.0451 0.2114 0.0354 0.084 Uiso 1 1 calc R . .
H39C H 0.1572 0.1744 0.0825 0.084 Uiso 1 1 calc R . .
C40 C -0.09988(18) 0.19190(8) 0.09593(10) 0.0502(5) Uani 1 1 d . A .
H40A H -0.1534 0.1709 0.1088 0.075 Uiso 1 1 calc R . .
H40B H -0.1457 0.2048 0.0442 0.075 Uiso 1 1 calc R . .
H40C H -0.0694 0.2204 0.1312 0.075 Uiso 1 1 calc R . .
C41 C -0.04201(19) 0.11716(7) 0.04242(10) 0.0502(5) Uani 1 1 d . A .
H41A H 0.0261 0.0971 0.0442 0.075 Uiso 1 1 calc R . .
H41B H -0.0878 0.1318 -0.0082 0.075 Uiso 1 1 calc R . .
H41C H -0.0959 0.0953 0.0537 0.075 Uiso 1 1 calc R . .
C42 C 0.36630(18) -0.06767(7) 0.56964(11) 0.0431(5) Uani 1 1 d . A .
C43 C 0.14702(17) 0.28457(6) 0.30706(10) 0.0367(4) Uani 1 1 d . . .
C44 C 0.50062(16) 0.32744(6) 0.63551(9) 0.0323(4) Uani 1 1 d . B .
C45 C 0.61595(17) 0.34808(7) 0.66199(11) 0.0435(5) Uani 1 1 d . . .
H45 H 0.6301 0.3748 0.6349 0.052 Uiso 1 1 calc R . .
C46 C 0.71075(18) 0.32981(7) 0.72803(11) 0.0492(5) Uani 1 1 d D B .
H46 H 0.7892 0.3445 0.7455 0.059 Uiso 1 1 calc R . .
C47 C 0.69504(18) 0.29083(7) 0.76943(10) 0.0430(5) Uani 1 1 d D . .
C48 C 0.57875(18) 0.27028(8) 0.74201(10) 0.0433(5) Uani 1 1 d D B .
H48 H 0.5648 0.2433 0.7688 0.052 Uiso 1 1 calc R . .
C49 C 0.48308(17) 0.28835(7) 0.67646(10) 0.0400(4) Uani 1 1 d . . .
H49 H 0.4044 0.2739 0.6592 0.048 Uiso 1 1 calc R B .
C50 C 0.7984(4) 0.2694(2) 0.8437(3) 0.0397(12) Uani 0.751(4) 1 d PDU B 1
C51 C 0.7624(2) 0.22279(10) 0.87333(14) 0.0461(8) Uani 0.751(4) 1 d PDU B 1
H51A H 0.6955 0.2313 0.8850 0.069 Uiso 0.751(4) 1 calc PR B 1
H51B H 0.8325 0.2109 0.9193 0.069 Uiso 0.751(4) 1 calc PR B 1
H51C H 0.7361 0.1961 0.8348 0.069 Uiso 0.751(4) 1 calc PR B 1
C52 C 0.9037(3) 0.25504(17) 0.8273(2) 0.0804(14) Uani 0.751(4) 1 d PDU B 1
H52A H 0.8770 0.2286 0.7883 0.121 Uiso 0.751(4) 1 calc PR B 1
H52B H 0.9718 0.2423 0.8736 0.121 Uiso 0.751(4) 1 calc PR B 1
H52C H 0.9300 0.2849 0.8093 0.121 Uiso 0.751(4) 1 calc PR B 1
C53 C 0.8317(5) 0.3112(2) 0.9029(3) 0.0818(19) Uani 0.751(4) 1 d PDU B 1
H53A H 0.8660 0.3401 0.8881 0.123 Uiso 0.751(4) 1 calc PR B 1
H53B H 0.8920 0.2983 0.9521 0.123 Uiso 0.751(4) 1 calc PR B 1
H53C H 0.7585 0.3219 0.9065 0.123 Uiso 0.751(4) 1 calc PR B 1
C50A C 0.8156(13) 0.2790(6) 0.8375(9) 0.056(5) Uani 0.249(4) 1 d PDU B 2
C51A C 0.8369(9) 0.2221(3) 0.8353(6) 0.066(3) Uani 0.249(4) 1 d PDU B 2
H51D H 0.7625 0.2037 0.8262 0.099 Uiso 0.249(4) 1 calc PR B 2
H51E H 0.9035 0.2114 0.8838 0.099 Uiso 0.249(4) 1 calc PR B 2
H51F H 0.8585 0.2148 0.7945 0.099 Uiso 0.249(4) 1 calc PR B 2
C52A C 0.9391(7) 0.3063(4) 0.8513(5) 0.060(3) Uani 0.249(4) 1 d PDU B 2
H52D H 0.9582 0.2981 0.8097 0.090 Uiso 0.249(4) 1 calc PR B 2
H52E H 1.0054 0.2945 0.8992 0.090 Uiso 0.249(4) 1 calc PR B 2
H52F H 0.9298 0.3430 0.8535 0.090 Uiso 0.249(4) 1 calc PR B 2
C53A C 0.8068(16) 0.2922(7) 0.9112(8) 0.101(7) Uani 0.249(4) 1 d PDU B 2
H53D H 0.8546 0.3228 0.9339 0.151 Uiso 0.249(4) 1 calc PR B 2
H53E H 0.8389 0.2640 0.9470 0.151 Uiso 0.249(4) 1 calc PR B 2
H53F H 0.7215 0.2982 0.8991 0.151 Uiso 0.249(4) 1 calc PR B 2
C54 C 0.09340(18) 0.47228(7) 0.44115(11) 0.0409(5) Uani 1 1 d . . .
B1 B 0.41527(19) 0.04405(8) 0.56767(11) 0.0347(5) Uani 1 1 d . . .
B2 B 0.17631(19) 0.37018(8) 0.41692(11) 0.0353(5) Uani 1 1 d . . .

loop_
_atom_site_aniso_label
_atom_site_aniso_U_11
_atom_site_aniso_U_22
_atom_site_aniso_U_33
_atom_site_aniso_U_23
_atom_site_aniso_U_13
_atom_site_aniso_U_12
F1 0.0409(6) 0.0307(6) 0.0441(6) 0.0050(5) 0.0094(5) 0.0017(5)
F2 0.0547(6) 0.0388(6) 0.0409(6) -0.0015(5) 0.0242(5) -0.0024(5)
F3 0.0665(7) 0.0379(6) 0.0342(6) 0.0047(5) 0.0174(5) 0.0102(5)
F4 0.0383(6) 0.0489(7) 0.0531(7) -0.0127(5) 0.0135(5) -0.0015(5)
N1 0.0406(8) 0.0242(8) 0.0283(8) 0.0005(6) 0.0099(7) 0.0000(6)
N2 0.0405(8) 0.0242(8) 0.0345(8) 0.0007(6) 0.0135(7) 0.0010(6)
N3 0.0389(8) 0.0295(8) 0.0260(8) -0.0002(6) 0.0100(7) 0.0019(6)
N4 0.0370(8) 0.0255(8) 0.0305(8) 0.0008(6) 0.0120(7) 0.0011(6)
N5 0.0692(12) 0.0345(10) 0.0367(10) 0.0031(7) 0.0094(9) -0.0019(8)
N6 0.0719(12) 0.0338(10) 0.0481(11) 0.0027(8) 0.0166(9) -0.0042(9)
N7 0.0620(11) 0.0388(10) 0.0355(10) -0.0013(7) 0.0097(8) 0.0063(8)
N8 0.0566(11) 0.0429(10) 0.0499(11) 0.0002(8) 0.0128(9) 0.0092(8)
C1 0.0389(10) 0.0237(9) 0.0347(10) 0.0007(7) 0.0139(8) 0.0011(8)
C2 0.0406(10) 0.0256(10) 0.0322(10) 0.0004(7) 0.0153(8) 0.0021(8)
C3 0.0390(10) 0.0306(10) 0.0296(9) 0.0011(7) 0.0137(8) 0.0022(8)
C4 0.0394(10) 0.0286(10) 0.0274(9) 0.0014(7) 0.0109(8) 0.0036(8)
C5 0.0334(9) 0.0335(11) 0.0310(10) -0.0012(8) 0.0117(8) 0.0032(8)
C6 0.0359(10) 0.0296(10) 0.0309(10) -0.0017(8) 0.0096(8) 0.0020(8)
C7 0.0350(10) 0.0326(11) 0.0398(11) -0.0025(8) 0.0113(8) 0.0002(8)
C8 0.0388(10) 0.0313(11) 0.0407(11) -0.0026(8) 0.0111(9) -0.0007(8)
C9 0.0405(10) 0.0265(10) 0.0396(11) 0.0019(8) 0.0141(9) 0.0017(8)
C10 0.0425(10) 0.0257(10) 0.0283(9) -0.0004(7) 0.0139(8) -0.0012(8)
C11 0.0431(10) 0.0269(10) 0.0283(9) 0.0009(7) 0.0143(8) -0.0013(8)
C12 0.0368(10) 0.0254(9) 0.0292(9) 0.0028(7) 0.0124(8) -0.0001(7)
C13 0.0386(10) 0.0285(10) 0.0274(9) 0.0015(7) 0.0129(8) 0.0000(8)
C14 0.0347(9) 0.0271(9) 0.0292(9) 0.0011(7) 0.0136(8) -0.0012(7)
C15 0.0353(10) 0.0296(10) 0.0279(9) 0.0003(7) 0.0120(8) -0.0015(8)
C16 0.0381(10) 0.0275(10) 0.0320(10) 0.0001(7) 0.0148(8) -0.0011(8)
C17 0.0396(10) 0.0293(10) 0.0354(10) -0.0016(8) 0.0155(8) -0.0009(8)
C18 0.0406(10) 0.0259(10) 0.0367(10) 0.0017(8) 0.0152(8) 0.0034(8)
C19 0.0406(10) 0.0253(9) 0.0303(9) 0.0004(7) 0.0135(8) 0.0008(8)
C20 0.0457(11) 0.0341(11) 0.0424(11) 0.0003(8) 0.0207(9) 0.0002(8)
C21 0.0540(12) 0.0357(11) 0.0422(12) 0.0000(8) 0.0262(10) 0.0011(9)
C22 0.0487(11) 0.0296(10) 0.0295(10) -0.0002(7) 0.0170(9) 0.0001(8)
C23 0.0473(12) 0.0379(12) 0.0423(12) -0.0038(9) 0.0071(9) -0.0037(9)
C24 0.0531(13) 0.0460(13) 0.0438(12) -0.0082(10) 0.0050(10) -0.0070(10)
C25 0.0490(12) 0.0354(12) 0.0561(14) -0.0101(10) 0.0087(10) -0.0052(9)
C26 0.0466(11) 0.0307(11) 0.0498(12) -0.0045(9) 0.0112(10) -0.0045(9)
C27 0.0420(10) 0.0296(10) 0.0339(10) -0.0019(8) 0.0145(8) -0.0017(8)
C28 0.0500(11) 0.0379(11) 0.0357(11) -0.0036(8) 0.0177(9) -0.0028(9)
C29 0.0544(12) 0.0321(11) 0.0418(11) -0.0082(9) 0.0210(10) -0.0001(9)
C30 0.0470(11) 0.0288(10) 0.0447(11) -0.0010(8) 0.0195(9) 0.0029(8)
C31 0.0484(11) 0.0206(9) 0.0348(11) 0.0016(8) 0.0131(9) -0.0020(8)
C32 0.0387(10) 0.0288(10) 0.0330(10) 0.0004(8) 0.0101(8) 0.0009(8)
C33 0.0461(18) 0.049(2) 0.0335(16) 0.0025(15) 0.0185(14) 0.0105(17)
C34 0.0422(17) 0.049(2) 0.0341(16) 0.0042(15) 0.0166(14) 0.0115(16)
C35 0.0407(10) 0.0335(11) 0.0351(10) -0.0004(8) 0.0111(9) -0.0005(8)
C36 0.057(2) 0.051(3) 0.0331(18) -0.0061(19) 0.0201(18) 0.016(2)
C37 0.054(2) 0.050(3) 0.0330(18) -0.0056(19) 0.0156(17) 0.020(2)
C32A 0.0387(10) 0.0288(10) 0.0330(10) 0.0004(8) 0.0101(8) 0.0009(8)
C33A 0.040(4) 0.058(7) 0.051(5) 0.019(5) 0.022(4) -0.002(4)
C34A 0.037(4) 0.076(9) 0.062(6) 0.032(6) 0.021(4) 0.011(5)
C35A 0.0407(10) 0.0335(11) 0.0351(10) -0.0004(8) 0.0111(9) -0.0005(8)
C36A 0.039(5) 0.043(7) 0.027(4) -0.006(5) 0.011(4) 0.008(4)
C37A 0.033(4) 0.035(6) 0.036(5) -0.009(4) 0.009(4) 0.015(4)
C38 0.0425(11) 0.0403(11) 0.0288(10) 0.0016(8) 0.0094(8) 0.0025(9)
C39 0.0560(13) 0.0547(14) 0.0485(13) 0.0095(10) 0.0159(11) -0.0045(11)
C40 0.0564(13) 0.0514(13) 0.0334(11) 0.0043(9) 0.0124(10) 0.0141(10)
C41 0.0649(14) 0.0431(13) 0.0343(11) 0.0017(9) 0.0153(10) 0.0016(10)
C42 0.0516(12) 0.0276(11) 0.0424(12) -0.0016(9) 0.0146(10) -0.0050(9)
C43 0.0468(11) 0.0261(10) 0.0315(10) 0.0000(8) 0.0128(9) 0.0034(8)
C44 0.0394(10) 0.0285(10) 0.0275(9) -0.0004(7) 0.0138(8) 0.0037(8)
C45 0.0436(11) 0.0345(11) 0.0438(12) 0.0083(9) 0.0124(9) -0.0012(9)
C46 0.0399(11) 0.0422(12) 0.0505(13) 0.0021(10) 0.0077(10) 0.0020(9)
C47 0.0527(12) 0.0404(12) 0.0305(11) 0.0024(8) 0.0142(9) 0.0152(9)
C48 0.0512(12) 0.0455(12) 0.0364(11) 0.0105(9) 0.0226(10) 0.0117(10)
C49 0.0434(10) 0.0411(12) 0.0350(11) 0.0045(8) 0.0174(9) 0.0019(9)
C50 0.0395(18) 0.040(2) 0.034(2) 0.0105(17) 0.0113(16) 0.0125(17)
C51 0.0492(16) 0.0507(18) 0.0297(14) 0.0075(12) 0.0104(12) 0.0075(13)
C52 0.054(2) 0.111(4) 0.089(3) 0.062(2) 0.043(2) 0.040(2)
C53 0.080(3) 0.062(3) 0.043(3) 0.0024(19) -0.025(2) 0.002(2)
C50A 0.089(10) 0.042(8) 0.040(7) 0.019(6) 0.033(7) 0.006(7)
C51A 0.053(6) 0.056(6) 0.070(7) 0.000(5) 0.011(5) 0.015(5)
C52A 0.056(5) 0.052(6) 0.048(5) 0.015(4) 0.002(4) 0.011(4)
C53A 0.137(13) 0.125(15) 0.044(7) 0.018(8) 0.044(8) 0.108(12)
C54 0.0459(11) 0.0315(11) 0.0372(11) -0.0024(8) 0.0119(9) 0.0027(9)
B1 0.0378(11) 0.0294(12) 0.0318(11) 0.0004(9) 0.0113(9) 0.0024(9)
B2 0.0398(12) 0.0289(12) 0.0317(11) 0.0031(9) 0.0115(9) 0.0023(9)

loop_
_atom_type_symbol
_atom_type_description
_atom_type_scat_dispersion_real
_atom_type_scat_dispersion_imag
_atom_type_scat_source
C C 0.0181 0.0091
;
International Tables for Crystallography
(1992, Vol. C, Tables 4.2.6.8 and 6.1.1.4)
;
H H 0.0000 0.0000
;
International Tables for Crystallography
(1992, Vol. C, Table 6.1.1.4)
;
B B 0.0090 0.0039
;
International Tables for Crystallography
(1992, Vol. C, Tables 4.2.6.8 and 6.1.1.4)
;
F F 0.0727 0.0534
;
International Tables for Crystallography
(1992, Vol. C, Tables 4.2.6.8 and 6.1.1.4)
;
N N 0.0311 0.0180
;
International Tables for Crystallography
(1992, Vol. C, Tables 4.2.6.8 and 6.1.1.4)
;

loop_
_geom_angle_atom_site_label_1
_geom_angle_atom_site_label_2
_geom_angle_atom_site_label_3
_geom_angle
C1 N1 C4 107.74(14)
C1 N1 B1 126.50(14)
C4 N1 B1 125.61(14)
C9 N2 C6 108.49(14)
C9 N2 B1 124.95(14)
C6 N2 B1 126.39(14)
C10 N3 C13 107.34(14)
C10 N3 B2 126.17(14)
C13 N3 B2 126.47(14)
C18 N4 C15 108.62(14)
C18 N4 B2 124.74(14)
C15 N4 B2 126.52(14)
N1 C1 C2 109.94(15)
N1 C1 C31 122.00(15)
C2 C1 C31 128.05(16)
C1 C2 C3 106.78(15)
C1 C2 C19 136.86(16)
C3 C2 C19 116.26(15)
C2 C3 C4 107.81(15)
C2 C3 C22 113.76(15)
C4 C3 C22 138.26(15)
N1 C4 C3 107.71(14)
N1 C4 C5 121.09(16)
C3 C4 C5 131.19(16)
C6 C5 C4 120.78(16)
C6 C5 C32 121.43(15)
C4 C5 C32 117.76(16)
C5 C6 N2 119.67(15)
C5 C6 C7 132.72(16)
N2 C6 C7 107.60(15)
C23 C7 C8 119.50(17)
C23 C7 C6 133.95(17)
C8 C7 C6 106.52(16)
C26 C8 C7 122.17(17)
C26 C8 C9 131.16(18)
C7 C8 C9 106.66(16)
N2 C9 C8 110.71(15)
N2 C9 C42 122.58(16)
C8 C9 C42 126.70(17)
N3 C10 C11 109.69(15)
N3 C10 C43 122.54(15)
C11 C10 C43 127.71(15)
C10 C11 C12 107.38(15)
C10 C11 C22 135.59(16)
C12 C11 C22 116.42(15)
C11 C12 C13 107.30(15)
C11 C12 C19 113.66(15)
C13 C12 C19 138.51(16)
N3 C13 C12 108.27(14)
N3 C13 C14 120.80(15)
C12 C13 C14 130.82(16)
C15 C14 C13 120.88(15)
C15 C14 C44 121.53(15)
C13 C14 C44 117.58(15)
C14 C15 N4 119.74(15)
C14 C15 C16 132.81(15)
N4 C15 C16 107.37(14)
C27 C16 C17 119.33(16)
C27 C16 C15 134.16(16)
C17 C16 C15 106.50(15)
C30 C17 C16 121.92(16)
C30 C17 C18 131.63(17)
C16 C17 C18 106.39(15)
N4 C18 C17 111.11(15)
N4 C18 C54 121.90(16)
C17 C18 C54 126.97(16)
C2 C19 C12 105.78(14)
C2 C19 C20 104.79(14)
C12 C19 C20 104.32(14)
C2 C19 H19 113.7
C12 C19 H19 113.7
C20 C19 H19 113.7
C21 C20 C19 110.84(14)
C21 C20 H20A 109.5
C19 C20 H20A 109.5
C21 C20 H20B 109.5
C19 C20 H20B 109.5
H20A C20 H20B 108.1
C20 C21 C22 110.81(14)
C20 C21 H21A 109.5
C22 C21 H21A 109.5
C20 C21 H21B 109.5
C22 C21 H21B 109.5
H21A C21 H21B 108.1
C11 C22 C3 105.47(13)
C11 C22 C21 104.24(14)
C3 C22 C21 105.25(14)
C11 C22 H22 113.6
C3 C22 H22 113.6
C21 C22 H22 113.6
C24 C23 C7 117.82(19)
C24 C23 H23 121.1
C7 C23 H23 121.1
C23 C24 C25 122.36(19)
C23 C24 H24 118.8
C25 C24 H24 118.8
C26 C25 C24 120.91(18)
C26 C25 H25 119.5
C24 C25 H25 119.5
C25 C26 C8 117.21(19)
C25 C26 H26 121.4
C8 C26 H26 121.4
C28 C27 C16 118.03(17)
C28 C27 H27 121.0
C16 C27 H27 121.0
C27 C28 C29 122.31(18)
C27 C28 H28 118.8
C29 C28 H28 118.8
C30 C29 C28 120.77(17)
C30 C29 H29 119.6
C28 C29 H29 119.6
C29 C30 C17 117.62(17)
C29 C30 H30 121.2
C17 C30 H30 121.2
N5 C31 C1 179.08(19)
C37 C32 C33 119.6(3)
C37 C32 C5 122.7(2)
C33 C32 C5 117.53(18)
C34 C33 C32 119.5(3)
C34 C33 H33 120.3
C32 C33 H33 120.3
C33 C34 C35 121.5(3)
C33 C34 H34 119.2
C35 C34 H34 119.2
C36 C35 C34 115.1(3)
C36 C35 C38 122.7(2)
C34 C35 C38 122.15(19)
C35 C36 C37 124.3(4)
C35 C36 H36 117.8
C37 C36 H36 117.8
C32 C37 C36 119.9(4)
C32 C37 H37 120.1
C36 C37 H37 120.1
C34A C33A H33A 118.0
C33A C34A H34A 119.5
C37A C36A H36A 120.9
C36A C37A H37A 118.7
C35 C38 C40 111.92(15)
C35 C38 C39 109.22(15)
C40 C38 C39 107.97(16)
C35 C38 C41 109.17(15)
C40 C38 C41 108.56(16)
C39 C38 C41 109.98(16)
C38 C39 H39A 109.5
C38 C39 H39B 109.5
H39A C39 H39B 109.5
C38 C39 H39C 109.5
H39A C39 H39C 109.5
H39B C39 H39C 109.5
C38 C40 H40A 109.5
C38 C40 H40B 109.5
H40A C40 H40B 109.5
C38 C40 H40C 109.5
H40A C40 H40C 109.5
H40B C40 H40C 109.5
C38 C41 H41A 109.5
C38 C41 H41B 109.5
H41A C41 H41B 109.5
C38 C41 H41C 109.5
H41A C41 H41C 109.5
H41B C41 H41C 109.5
N6 C42 C9 176.6(2)
N7 C43 C10 177.08(19)
C45 C44 C49 118.49(16)
C45 C44 C14 121.96(15)
C49 C44 C14 119.50(15)
C44 C45 C46 120.01(18)
C44 C45 H45 120.0
C46 C45 H45 120.0
C47 C46 C45 122.29(18)
C47 C46 H46 118.9
C45 C46 H46 118.9
C46 C47 C48 117.12(17)
C46 C47 C50A 109.7(6)
C48 C47 C50A 133.2(6)
C46 C47 C50 123.9(3)
C48 C47 C50 119.0(3)
C49 C48 C47 121.24(18)
C49 C48 H48 119.4
C47 C48 H48 119.4
C48 C49 C44 120.85(18)
C48 C49 H49 119.6
C44 C49 H49 119.6
C51 C50 C52 108.0(4)
C51 C50 C53 108.1(4)
C52 C50 C53 112.9(4)
C51 C50 C47 113.9(3)
C52 C50 C47 107.4(4)
C53 C50 C47 106.5(4)
C50 C51 H51A 109.5
C50 C51 H51B 109.5
H51A C51 H51B 109.5
C50 C51 H51C 109.5
H51A C51 H51C 109.5
H51B C51 H51C 109.5
C50 C52 H52A 109.5
C50 C52 H52B 109.5
H52A C52 H52B 109.5
C50 C52 H52C 109.5
H52A C52 H52C 109.5
H52B C52 H52C 109.5
C50 C53 H53A 109.5
C50 C53 H53B 109.5
H53A C53 H53B 109.5
C50 C53 H53C 109.5
H53A C53 H53C 109.5
H53B C53 H53C 109.5
C47 C50A C51A 106.8(10)
C47 C50A C53A 109.4(12)
C51A C50A C53A 109.6(12)
C47 C50A C52A 122.1(10)
C51A C50A C52A 106.6(11)
C53A C50A C52A 102.0(12)
C50A C51A H51D 109.5
C50A C51A H51E 109.5
H51D C51A H51E 109.5
C50A C51A H51F 109.5
H51D C51A H51F 109.5
H51E C51A H51F 109.5
C50A C52A H52D 109.5
C50A C52A H52E 109.5
H52D C52A H52E 109.5
C50A C52A H52F 109.5
H52D C52A H52F 109.5
H52E C52A H52F 109.5
C50A C53A H53D 109.5
C50A C53A H53E 109.5
H53D C53A H53E 109.5
C50A C53A H53F 109.5
H53D C53A H53F 109.5
H53E C53A H53F 109.5
N8 C54 C18 177.6(2)
F1 B1 F2 110.03(15)
F1 B1 N1 111.45(15)
F2 B1 N1 111.45(15)
F1 B1 N2 108.84(15)
F2 B1 N2 109.35(15)
N1 B1 N2 105.58(14)
F4 B2 F3 110.55(15)
F4 B2 N3 112.17(15)
F3 B2 N3 110.89(15)
F4 B2 N4 108.87(15)
F3 B2 N4 108.74(15)
N3 B2 N4 105.43(14)

loop_
_geom_bond_atom_site_label_1
_geom_bond_atom_site_label_2
_geom_bond_distance
F1 B1 1.378(2)
F2 B1 1.382(2)
F3 B2 1.381(2)
F4 B2 1.371(2)
N1 C1 1.372(2)
N1 C4 1.3897(19)
N1 B1 1.535(2)
N2 C9 1.346(2)
N2 C6 1.400(2)
N2 B1 1.569(2)
N3 C10 1.376(2)
N3 C13 1.390(2)
N3 B2 1.531(2)
N4 C18 1.341(2)
N4 C15 1.401(2)
N4 B2 1.579(2)
N5 C31 1.147(2)
N6 C42 1.146(2)
N7 C43 1.153(2)
N8 C54 1.146(2)
C1 C2 1.391(2)
C1 C31 1.427(2)
C2 C3 1.397(2)
C2 C19 1.498(2)
C3 C4 1.412(2)
C3 C22 1.512(2)
C4 C5 1.417(2)
C5 C6 1.381(2)
C5 C32 1.482(2)
C6 C7 1.455(2)
C7 C23 1.395(2)
C7 C8 1.406(2)
C8 C26 1.404(2)
C8 C9 1.423(2)
C9 C42 1.427(2)
C10 C11 1.387(2)
C10 C43 1.424(2)
C11 C12 1.395(2)
C11 C22 1.500(2)
C12 C13 1.408(2)
C12 C19 1.513(2)
C13 C14 1.420(2)
C14 C15 1.384(2)
C14 C44 1.480(2)
C15 C16 1.456(2)
C16 C27 1.395(2)
C16 C17 1.414(2)
C17 C30 1.401(2)
C17 C18 1.417(2)
C18 C54 1.432(2)
C19 C20 1.570(2)
C19 H19 1.0000
C20 C21 1.555(2)
C20 H20A 0.9900
C20 H20B 0.9900
C21 C22 1.565(3)
C21 H21A 0.9900
C21 H21B 0.9900
C22 H22 1.0000
C23 C24 1.379(3)
C23 H23 0.9500
C24 C25 1.399(3)
C24 H24 0.9500
C25 C26 1.369(3)
C25 H25 0.9500
C26 H26 0.9500
C27 C28 1.377(2)
C27 H27 0.9500
C28 C29 1.402(3)
C28 H28 0.9500
C29 C30 1.368(2)
C29 H29 0.9500
C30 H30 0.9500
C32 C37 1.352(4)
C32 C33 1.412(3)
C33 C34 1.378(4)
C33 H33 0.9500
C34 C35 1.434(3)
C34 H34 0.9500
C35 C36 1.369(5)
C35 C38 1.530(2)
C36 C37 1.378(5)
C36 H36 0.9500
C37 H37 0.9500
C33A C34A 1.390(9)
C33A H33A 0.9500
C34A H34A 0.9500
C36A C37A 1.383(11)
C36A H36A 0.9500
C37A H37A 0.9500
C38 C40 1.531(3)
C38 C39 1.538(3)
C38 C41 1.543(2)
C39 H39A 0.9800
C39 H39B 0.9800
C39 H39C 0.9800
C40 H40A 0.9800
C40 H40B 0.9800
C40 H40C 0.9800
C41 H41A 0.9800
C41 H41B 0.9800
C41 H41C 0.9800
C44 C45 1.384(2)
C44 C49 1.391(2)
C45 C46 1.386(2)
C45 H45 0.9500
C46 C47 1.385(3)
C46 H46 0.9500
C47 C48 1.391(3)
C47 C50A 1.518(14)
C47 C50 1.551(5)
C48 C49 1.383(2)
C48 H48 0.9500
C49 H49 0.9500
C50 C51 1.516(6)
C50 C52 1.523(6)
C50 C53 1.525(7)
C51 H51A 0.9800
C51 H51B 0.9800
C51 H51C 0.9800
C52 H52A 0.9800
C52 H52B 0.9800
C52 H52C 0.9800
C53 H53A 0.9800
C53 H53B 0.9800
C53 H53C 0.9800
C50A C51A 1.529(16)
C50A C53A 1.554(16)
C50A C52A 1.592(15)
C51A H51D 0.9800
C51A H51E 0.9800
C51A H51F 0.9800
C52A H52D 0.9800
C52A H52E 0.9800
C52A H52F 0.9800
C53A H53D 0.9800
C53A H53E 0.9800
C53A H53F 0.9800

loop_
_geom_torsion_atom_site_label_1
_geom_torsion_atom_site_label_2
_geom_torsion_atom_site_label_3
_geom_torsion_atom_site_label_4
_geom_torsion
C4 N1 C1 C2 -0.22(19)
B1 N1 C1 C2 -175.92(15)
C4 N1 C1 C31 178.59(16)
B1 N1 C1 C31 2.9(3)
N1 C1 C2 C3 -0.25(19)
C31 C1 C2 C3 -178.97(17)
N1 C1 C2 C19 -176.37(19)
C31 C1 C2 C19 4.9(3)
C1 C2 C3 C4 0.61(19)
C19 C2 C3 C4 177.66(15)
C1 C2 C3 C22 -175.68(14)
C19 C2 C3 C22 1.4(2)
C1 N1 C4 C3 0.60(18)
B1 N1 C4 C3 176.34(15)
C1 N1 C4 C5 -179.33(16)
B1 N1 C4 C5 -3.6(2)
C2 C3 C4 N1 -0.75(19)
C22 C3 C4 N1 174.14(19)
C2 C3 C4 C5 179.17(18)
C22 C3 C4 C5 -5.9(3)
N1 C4 C5 C6 -3.8(3)
C3 C4 C5 C6 176.32(18)
N1 C4 C5 C32 174.19(15)
C3 C4 C5 C32 -5.7(3)
C4 C5 C6 N2 3.2(2)
C32 C5 C6 N2 -174.68(15)
C4 C5 C6 C7 -175.12(18)
C32 C5 C6 C7 7.0(3)
C9 N2 C6 C5 -179.90(16)
B1 N2 C6 C5 4.6(2)
C9 N2 C6 C7 -1.18(18)
B1 N2 C6 C7 -176.71(16)
C5 C6 C7 C23 1.5(4)
N2 C6 C7 C23 -176.94(19)
C5 C6 C7 C8 179.57(19)
N2 C6 C7 C8 1.09(19)
C23 C7 C8 C26 -1.4(3)
C6 C7 C8 C26 -179.78(17)
C23 C7 C8 C9 177.77(16)
C6 C7 C8 C9 -0.6(2)
C6 N2 C9 C8 0.82(19)
B1 N2 C9 C8 176.44(15)
C6 N2 C9 C42 -178.36(17)
B1 N2 C9 C42 -2.7(3)
C26 C8 C9 N2 178.96(19)
C7 C8 C9 N2 -0.1(2)
C26 C8 C9 C42 -1.9(3)
C7 C8 C9 C42 179.02(18)
C13 N3 C10 C11 0.68(18)
B2 N3 C10 C11 179.08(16)
C13 N3 C10 C43 -176.83(15)
B2 N3 C10 C43 1.6(2)
N3 C10 C11 C12 -1.44(19)
C43 C10 C11 C12 175.91(16)
N3 C10 C11 C22 -171.76(18)
C43 C10 C11 C22 5.6(3)
C10 C11 C12 C13 1.61(19)
C22 C11 C12 C13 174.06(15)
C10 C11 C12 C19 -171.61(15)
C22 C11 C12 C19 0.8(2)
C10 N3 C13 C12 0.34(18)
B2 N3 C13 C12 -178.05(16)
C10 N3 C13 C14 176.89(15)
B2 N3 C13 C14 -1.5(2)
C11 C12 C13 N3 -1.21(18)
C19 C12 C13 N3 169.39(19)
C11 C12 C13 C14 -177.30(17)
C19 C12 C13 C14 -6.7(3)
N3 C13 C14 C15 -2.5(2)
C12 C13 C14 C15 173.18(17)
N3 C13 C14 C44 176.17(15)
C12 C13 C14 C44 -8.2(3)
C13 C14 C15 N4 3.0(2)
C44 C14 C15 N4 -175.58(14)
C13 C14 C15 C16 179.24(17)
C44 C14 C15 C16 0.6(3)
C18 N4 C15 C14 176.34(16)
B2 N4 C15 C14 0.2(2)
C18 N4 C15 C16 -0.76(18)
B2 N4 C15 C16 -176.87(15)
C14 C15 C16 C27 2.6(3)
N4 C15 C16 C27 179.16(18)
C14 C15 C16 C17 -176.44(18)
N4 C15 C16 C17 0.12(18)
C27 C16 C17 C30 -1.1(3)
C15 C16 C17 C30 178.16(16)
C27 C16 C17 C18 -178.69(15)
C15 C16 C17 C18 0.52(18)
C15 N4 C18 C17 1.12(19)
B2 N4 C18 C17 177.32(15)
C15 N4 C18 C54 -177.67(16)
B2 N4 C18 C54 -1.5(3)
C30 C17 C18 N4 -178.35(18)
C16 C17 C18 N4 -1.0(2)
C30 C17 C18 C54 0.4(3)
C16 C17 C18 C54 177.69(18)
C1 C2 C19 C12 -132.7(2)
C3 C2 C19 C12 51.44(19)
C1 C2 C19 C20 117.4(2)
C3 C2 C19 C20 -58.46(19)
C11 C12 C19 C2 -52.19(18)
C13 C12 C19 C2 137.6(2)
C11 C12 C19 C20 58.05(18)
C13 C12 C19 C20 -112.2(2)
C2 C19 C20 C21 54.00(18)
C12 C19 C20 C21 -56.96(18)
C19 C20 C21 C22 1.4(2)
C10 C11 C22 C3 -138.5(2)
C12 C11 C22 C3 51.83(19)
C10 C11 C22 C21 110.9(2)
C12 C11 C22 C21 -58.77(18)
C2 C3 C22 C11 -52.54(19)
C4 C3 C22 C11 132.8(2)
C2 C3 C22 C21 57.34(18)
C4 C3 C22 C21 -117.3(2)
C20 C21 C22 C11 54.34(18)
C20 C21 C22 C3 -56.42(18)
C8 C7 C23 C24 0.1(3)
C6 C7 C23 C24 177.9(2)
C7 C23 C24 C25 1.4(3)
C23 C24 C25 C26 -1.5(3)
C24 C25 C26 C8 0.2(3)
C7 C8 C26 C25 1.3(3)
C9 C8 C26 C25 -177.69(19)
C17 C16 C27 C28 0.3(2)
C15 C16 C27 C28 -178.69(18)
C16 C27 C28 C29 0.5(3)
C27 C28 C29 C30 -0.5(3)
C28 C29 C30 C17 -0.3(3)
C16 C17 C30 C29 1.0(3)
C18 C17 C30 C29 178.01(18)
C6 C5 C32 C37 -79.1(4)
C4 C5 C32 C37 102.9(3)
C6 C5 C32 C33 105.6(3)
C4 C5 C32 C33 -72.3(3)
C37 C32 C33 C34 2.8(4)
C5 C32 C33 C34 178.2(2)
C32 C33 C34 C35 -1.8(4)
C33 C34 C35 C36 0.1(4)
C33 C34 C35 C38 -178.3(2)
C34 C35 C36 C37 0.5(5)
C38 C35 C36 C37 178.9(3)
C33 C32 C37 C36 -2.3(5)
C5 C32 C37 C36 -177.4(3)
C35 C36 C37 C32 0.6(6)
C36 C35 C38 C40 -179.5(3)
C34 C35 C38 C40 -1.2(3)
C36 C35 C38 C39 -60.0(4)
C34 C35 C38 C39 118.3(3)
C36 C35 C38 C41 60.3(4)
C34 C35 C38 C41 -121.4(3)
C15 C14 C44 C45 -72.3(2)
C13 C14 C44 C45 109.05(19)
C15 C14 C44 C49 110.34(19)
C13 C14 C44 C49 -68.3(2)
C49 C44 C45 C46 -0.1(3)
C14 C44 C45 C46 -177.50(17)
C44 C45 C46 C47 0.3(3)
C45 C46 C47 C48 0.0(3)
C45 C46 C47 C50A 179.0(7)
C45 C46 C47 C50 -179.8(3)
C46 C47 C48 C49 -0.4(3)
C50A C47 C48 C49 -179.2(9)
C50 C47 C48 C49 179.4(3)
C47 C48 C49 C44 0.6(3)
C45 C44 C49 C48 -0.3(3)
C14 C44 C49 C48 177.14(16)
C46 C47 C50 C51 -173.0(3)
C48 C47 C50 C51 7.2(5)
C50A C47 C50 C51 -169(4)
C46 C47 C50 C52 -53.4(5)
C48 C47 C50 C52 126.9(3)
C50A C47 C50 C52 -49(3)
C46 C47 C50 C53 67.8(5)
C48 C47 C50 C53 -111.9(4)
C50A C47 C50 C53 72(3)
C46 C47 C50A C51A -127.1(9)
C48 C47 C50A C51A 51.8(15)
C50 C47 C50A C51A 57(3)
C46 C47 C50A C53A 114.5(11)
C48 C47 C50A C53A -66.7(15)
C50 C47 C50A C53A -62(3)
C46 C47 C50A C52A -4.3(15)
C48 C47 C50A C52A 174.6(7)
C50 C47 C50A C52A 180(5)
C1 N1 B1 F1 -57.7(2)
C4 N1 B1 F1 127.32(17)
C1 N1 B1 F2 65.6(2)
C4 N1 B1 F2 -109.33(18)
C1 N1 B1 N2 -175.74(15)
C4 N1 B1 N2 9.3(2)
C9 N2 B1 F1 55.5(2)
C6 N2 B1 F1 -129.69(17)
C9 N2 B1 F2 -64.8(2)
C6 N2 B1 F2 110.07(18)
C9 N2 B1 N1 175.22(15)
C6 N2 B1 N1 -9.9(2)
C10 N3 B2 F4 67.5(2)
C13 N3 B2 F4 -114.38(18)
C10 N3 B2 F3 -56.6(2)
C13 N3 B2 F3 121.49(17)
C10 N3 B2 N4 -174.13(14)
C13 N3 B2 N4 4.0(2)
C18 N4 B2 F4 -58.4(2)
C15 N4 B2 F4 117.16(17)
C18 N4 B2 F3 62.2(2)
C15 N4 B2 F3 -122.34(16)
C18 N4 B2 N3 -178.88(15)
C15 N4 B2 N3 -3.4(2)

loop_
_platon_squeeze_void_nr
_platon_squeeze_void_average_x
_platon_squeeze_void_average_y
_platon_squeeze_void_average_z
_platon_squeeze_void_volume
_platon_squeeze_void_count_electrons
_platon_squeeze_void_content
1 -0.063 0.000 0.437 786 231 ' '
2 -0.196 0.500 0.804 786 231 ' '
3 0.283 0.227 0.146 7 0 ' '
4 0.283 0.273 0.646 7 0 ' '
5 0.717 0.727 0.354 7 0 ' '
6 0.717 0.773 0.854 7 0 ' '
